data_2004948
loop_
_publ_author_name
'Hern\'andez-Ortega, S.'
'Yuste, F.'
'Ortiz, B.'
'Barrios, H.'
'S\'anchez-Obreg\'on, R.'
'Walls, F.'

_publ_section_title
;
 \b-Isopipitzol
;
_journal_issue 6
_journal_name_full 'Acta Crystallographica Section C'
_journal_page_first 1452
_journal_page_last 1454
_journal_paper_doi 10.1107/S0108270195015988
_journal_volume 52
_journal_year 1996
_chemical_formula_iupac 'C15 H20 O3'
_chemical_formula_moiety 'C15 H20 O3'
_chemical_formula_sum 'C15 H20 O3'
_chemical_formula_weight 248.3
_chemical_melting_point .146E-145
_chemical_name_common \b-isopipitzol
_chemical_name_systematic
;
(1R,3R,6r,11R)-1,2,2,6,-tetramethyl-8-hydroxytriciclo[5.2.2.0^3,11^]
undec-7-en-9,10-dione
;
_space_group_crystal_system orthorhombic
_space_group_IT_number 19
_space_group_name_Hall 'P 2ac 2ab'
_space_group_name_H-M_alt 'P 21 21 21'
_cell_angle_alpha 90
_cell_angle_beta 90
_cell_angle_gamma 90
_cell_formula_units_Z 4
_cell_length_a 6.752(1)
_cell_length_b 12.440(1)
_cell_length_c 16.251(1)
_cell_measurement_reflns_used 54
_cell_measurement_temperature 293
_cell_measurement_theta_max 53.02
_cell_measurement_theta_min 10.88
_cell_volume 1365.0(2)
_computing_cell_refinement XSCANS
_computing_data_collection 'XSCANS (Siemens, 1994)'
_computing_data_reduction XSCANS
_computing_molecular_graphics 'XP in SHELXTL/PC'
_computing_publication_material SHELXTL/PC
_computing_structure_refinement SHELXTL/PC
_computing_structure_solution 'direct methods (SHELXTL/PC; Sheldrick, 1990)'
_diffrn_ambient_temperature 293
_diffrn_measurement_device 'Siemens P4'
_diffrn_measurement_method \q/2\q
_diffrn_radiation_monochromator graphite
_diffrn_radiation_source 'X-ray tube'
_diffrn_radiation_type CuK\a
_diffrn_radiation_wavelength 1.5418
_diffrn_reflns_av_R_equivalents 0.0
_diffrn_reflns_av_sigmaI/netI 0.0
_diffrn_reflns_limit_h_max 7
_diffrn_reflns_limit_h_min 0
_diffrn_reflns_limit_k_max 13
_diffrn_reflns_limit_k_min 0
_diffrn_reflns_limit_l_max 17
_diffrn_reflns_limit_l_min 0
_diffrn_reflns_number 1079
_diffrn_reflns_theta_max 56.75
_diffrn_reflns_theta_min 2
_diffrn_standards_decay_% <1
_diffrn_standards_interval_count 97
_diffrn_standards_number 3
_exptl_absorpt_coefficient_mu 0.666
_exptl_absorpt_correction_T_max 0.925
_exptl_absorpt_correction_T_min 0.879
_exptl_absorpt_correction_type analytical
_exptl_crystal_colour colorless
_exptl_crystal_density_diffrn 1.208
_exptl_crystal_density_meas ?
_exptl_crystal_description 'hexagonal prism'
_exptl_crystal_F_000 536
_exptl_crystal_size_max 0.24
_exptl_crystal_size_mid 0.16
_exptl_crystal_size_min 0.12
_refine_diff_density_max 0.21
_refine_diff_density_min -0.21
_refine_ls_extinction_coef 0.011(3)
_refine_ls_extinction_method 'Larson (1970)'
_refine_ls_goodness_of_fit_obs 1.32
_refine_ls_matrix_type full
_refine_ls_number_parameters 167
_refine_ls_number_reflns 957
_refine_ls_R_factor_all 0.0619
_refine_ls_R_factor_obs 0.057
_refine_ls_shift/esd_max 0.002
_refine_ls_shift/esd_mean 0.000
_refine_ls_structure_factor_coef F
_refine_ls_weighting_details 'w = 1[\s^2^(F) + 0.0019F^2^]'
_refine_ls_weighting_scheme calc
_refine_ls_wR_factor_all 0.0823
_refine_ls_wR_factor_obs 0.075
_reflns_number_observed 957
_reflns_number_total 1079
_reflns_observed_criterion >3\s(F)
_cod_data_source_file bk1206.cif
_cod_data_source_block bk1206
_cod_depositor_comments
;
 Changing the space group from '-P 2ac 2ab' to 'P 2ac 2ab' after consulting the
 original publication. All related space group information was changed
 accordingly. Removing the _cod_error_flag, _cod_error_source and
 _cod_error_description data data items.

 Antanas Vaitkus,
 2017-07-05

The spacegroup determined from the symmetry operators does not
match the spacegroup provided in the originl CIF.

Saulius Gra\<zulis
2009.05.16

#----------------------------------------------------------------------

The following automatic conversions were performed:

'_symmetry_cell_setting' value 'Orthorhombic' changed to
'orthorhombic' according to
/home/saulius/struct/CIF-dictionaries/cif_core.dic dictionary named
'cif_core.dic' version 2.4.1 from
2010-06-29.

'_refine_ls_matrix_type' value 'Full' changed to 'full'
according to /home/saulius/struct/CIF-dictionaries/cif_core.dic
dictionary named 'cif_core.dic' version 2.4.1 from 2010-06-29.

Automatic conversion script
Id: cif_fix_values 1715 2011-07-08 13:25:40Z adriana

The following automatic conversions were performed:

'_exptl_crystal_density_meas' value 'not measured' was changed to '?'
- the value is perceived as not measured.

Automatic conversion script
Id: cif_fix_values 3008 2015-01-20 13:52:24Z robertas

The following automatic conversions were performed:

'_refine_ls_weighting_scheme' value 'w = 1[\s^2^(F) + 0.0019F^2^]'
was changed to 'calc'. New tag '_refine_ls_weighting_details' was
created. The value of the new tag was set to 'w = 1[\s^2^(F) +
0.0019F^2^]'.

Automatic conversion script
Id: cif_fix_values 3143 2015-03-26 13:38:13Z robertas
;
_cod_original_cell_volume 1365.10(10)
_cod_original_sg_symbol_H-M 'P 21 21 21'
_cod_database_code 2004948

loop_
_space_group_symop_id
_space_group_symop_operation_xyz
1 x,y,z
2 -x+1/2,-y,z+1/2
3 x+1/2,-y+1/2,-z
4 -x,y+1/2,-z+1/2

loop_
_atom_site_aniso_label
_atom_site_aniso_U_11
_atom_site_aniso_U_22
_atom_site_aniso_U_33
_atom_site_aniso_U_12
_atom_site_aniso_U_13
_atom_site_aniso_U_23
_atom_site_aniso_type_symbol
C1 0.045(3) 0.037(2) 0.039(2) 0.002(2) 0.002(2) 0.001(2) C
C2 0.048(3) 0.039(2) 0.056(3) 0.001(2) 0.005(2) 0.002(2) C
C3 0.055(3) 0.042(2) 0.052(3) -0.007(2) 0.012(2) 0.000(2) C
C4 0.071(4) 0.090(4) 0.070(4) 0.011(4) 0.034(3) 0.007(4) C
C5 0.113(6) 0.076(4) 0.048(3) -0.013(4) 0.034(3) 0.003(3) C
C6 0.114(5) 0.048(3) 0.037(3) -0.012(3) 0.005(3) 0.004(2) C
C7 0.050(3) 0.036(2) 0.044(3) -0.002(2) 0.002(2) 0.006(2) C
C8 0.061(3) 0.040(2) 0.040(2) -0.011(2) -0.007(2) 0.001(2) C
O8 0.138(5) 0.047(2) 0.052(2) -0.035(3) -0.017(3) 0.002(2) O
C9 0.046(3) 0.036(2) 0.050(3) -0.001(2) 0.000(2) 0.004(2) C
O9 0.089(3) 0.040(2) 0.063(2) -0.021(2) -0.008(2) 0.016(2) O
C10 0.036(2) 0.035(2) 0.045(2) -0.002(2) 0.000(2) -0.001(2) C
O10 0.061(2) 0.051(2) 0.056(2) 0.014(2) 0.011(2) -0.003(2) O
C11 0.050(3) 0.031(2) 0.044(2) 0.004(2) 0.005(2) 0.004(2) C
C12 0.127(7) 0.092(5) 0.057(3) -0.014(5) -0.010(4) 0.027(3) C
C13 0.081(4) 0.058(3) 0.040(2) -0.006(3) -0.003(3) 0.008(2) C
C14 0.061(4) 0.099(5) 0.077(4) -0.018(4) -0.022(3) 0.008(4) C
C15 0.063(4) 0.060(3) 0.108(5) 0.025(3) 0.022(4) 0.011(4) C

loop_
_atom_site_label
_atom_site_fract_x
_atom_site_fract_y
_atom_site_fract_z
_atom_site_U_iso_or_equiv
_atom_site_thermal_displace_type
_atom_site_calc_flag
_atom_site_calc_attached_atom
_atom_site_refinement_flags
_atom_site_type_symbol
C1 0.7341(7) 0.2209(3) 0.6747(3) 0.040(1) Uani d . . C
C2 0.5083(8) 0.2024(4) 0.7019(3) 0.047(2) Uani d . . C
C3 0.5201(8) 0.1170(4) 0.7745(3) 0.050(2) Uani d . . C
C4 0.4334(10) 0.1488(6) 0.8590(4) 0.077(2) Uani d . . C
C5 0.5565(12) 0.0984(5) 0.9285(3) 0.079(3) Uani d . . C
C6 0.7724(12) 0.1454(4) 0.9306(3) 0.066(2) Uani d . . C
C7 0.8219(8) 0.1725(3) 0.8428(3) 0.044(1) Uani d . . C
C8 0.8704(8) 0.2701(3) 0.8163(3) 0.047(2) Uani d . . C
O8 0.9315(9) 0.3483(3) 0.8687(2) 0.079(2) Uani d . . O
C9 0.8355(8) 0.3024(4) 0.7305(3) 0.044(1) Uani d . . C
O9 0.8737(7) 0.3943(3) 0.7084(2) 0.064(1) Uani d . . O
C10 0.8194(7) 0.1136(3) 0.6980(3) 0.039(1) Uani d . . C
O10 0.9167(6) 0.0553(3) 0.6540(2) 0.056(1) Uani d . . O
C11 0.7428(8) 0.0918(3) 0.7828(3) 0.041(1) Uani d . . C
C12 0.9107(15) 0.0693(6) 0.9728(4) 0.092(3) Uani d . . C
C13 0.7657(10) 0.2527(4) 0.5847(3) 0.060(2) Uani d . . C
C14 0.3938(10) 0.1505(6) 0.6318(4) 0.079(2) Uani d . . C
C15 0.4091(10) 0.3081(5) 0.7235(5) 0.077(2) Uani d . . C
H3 0.4369 0.0574 0.7597 0.060 Uiso d . R H
H4A 0.2993 0.1237 0.8628 0.060 Uiso d . R H
H4B 0.4357 0.2257 0.8644 0.060 Uiso d . R H
H5A 0.4930 0.1129 0.9801 0.060 Uiso d . R H
H5B 0.5635 0.0222 0.9200 0.060 Uiso d . R H
H6 0.7848 0.2097 0.9628 0.060 Uiso d . R H
H8A 0.93161(86) 0.41976(21) 0.83975(29) 0.060 Uiso d O8 . H
H11A 0.7767 0.0209 0.8012 0.060 Uiso d . R H
H12A 1.0416 0.0993 0.9734 0.060 Uiso d . R H
H12B 0.9125 0.0021 0.9437 0.060 Uiso d . R H
H12C 0.8667 0.0575 1.0282 0.060 Uiso d . R H
H13A 0.7018 0.2013 0.5495 0.060 Uiso d . R H
H13B 0.9050 0.2541 0.5728 0.060 Uiso d . R H
H13C 0.7103 0.3227 0.5752 0.060 Uiso d . R H
H14A 0.4549 0.0834 0.6174 0.060 Uiso d . R H
H14B 0.3945 0.1974 0.5849 0.060 Uiso d . R H
H14C 0.2597 0.1378 0.6489 0.060 Uiso d . R H
H15A 0.4799 0.3419 0.7678 0.060 Uiso d . R H
H15B 0.2749 0.2949 0.7402 0.060 Uiso d . R H
H15C 0.4098 0.3545 0.6763 0.060 Uiso d . R H

loop_
_atom_type_symbol
_atom_type_description
_atom_type_scat_dispersion_real
_atom_type_scat_dispersion_imag
_atom_type_scat_source
C Carbon 0.017 0.009 International_Tables_Vol_IV_Table_2.3.1
H Hydrogen 0 0 International_Tables_Vol_IV_Table_2.3.1
O Oxigen 0.047 0.032 International_Tables_Vol_IV_Table_2.3.1

loop_
_geom_angle_atom_site_label_1
_geom_angle_atom_site_label_2
_geom_angle_atom_site_label_3
_geom_angle
_geom_angle_publ_flag
C2 C1 C9 111.1(4) no
C2 C1 C10 99.7(3) yes
C9 C1 C10 105.6(4) yes
C2 C1 C13 115.6(4) no
C9 C1 C13 109.5(4) no
C10 C1 C13 114.6(4) no
C1 C2 C3 104.6(4) no
C1 C2 C14 109.8(4) no
C3 C2 C14 107.3(4) no
C1 C2 C15 111.0(4) no
C3 C2 C15 115.4(5) no
C14 C2 C15 108.5(5) no
C2 C3 C4 118.0(5) no
C2 C3 C11 104.4(4) no
C4 C3 C11 110.1(4) no
C3 C4 C5 110.1(5) no
C4 C5 C6 111.5(5) no
C5 C6 C7 105.6(5) yes
C5 C6 C12 110.7(5) yes
C7 C6 C12 116.0(6) yes
C6 C7 C8 124.6(4) yes
C6 C7 C11 112.8(4) yes
C8 C7 C11 119.2(4) yes
C7 C8 O8 121.7(4) yes
C7 C8 C9 121.1(4) yes
O8 C8 C9 116.7(4) yes
C1 C9 C8 117.1(4) yes
C1 C9 O9 122.7(4) yes
C8 C9 O9 120.0(4) yes
C1 C10 O10 126.3(4) yes
C1 C10 C11 105.1(4) yes
O10 C10 C11 128.4(4) yes
C3 C11 C7 105.6(4) no
C3 C11 C10 102.7(4) no
C7 C11 C10 110.8(4) no

loop_
_geom_bond_atom_site_label_1
_geom_bond_atom_site_label_2
_geom_bond_distance
_geom_bond_publ_flag
C1 C2 1.603(7) no
C1 C9 1.525(6) no
C1 C10 1.502(6) yes
C1 C13 1.531(6) no
C2 C3 1.590(7) no
C2 C14 1.520(8) no
C2 C15 1.518(8) no
C3 C4 1.544(8) no
C3 C11 1.542(8) no
C4 C5 1.535(9) no
C5 C6 1.571(11) no
C6 C7 1.502(7) yes
C6 C12 1.497(10) yes
C7 C8 1.329(6) yes
C7 C11 1.498(6) no
C8 O8 1.357(6) yes
C8 C9 1.470(7) yes
C9 O9 1.227(6) yes
C10 O10 1.212(6) yes
C10 C11 1.497(6) yes
